data_1504729
loop_
_publ_author_name
'Zhou, Wen-Ming'
'Liu, Han'
'Du, Da-Ming'

_publ_section_title
;
 Organocatalytic highly enantioselective Michael addition of
 2-hydroxy-1,4-naphthoquinones to nitroalkenes.
;
_journal_issue 13
_journal_name_full 'Organic letters'
_journal_page_first 2817
_journal_page_last 2820
_journal_paper_doi 10.1021/ol800945e
_journal_volume 10
_journal_year 2008
_chemical_absolute_configuration ad
_chemical_formula_moiety 'C18 H12 Br N O5'
_chemical_formula_sum 'C18 H12 Br N O5'
_chemical_formula_weight 402.20
_chemical_name_systematic
; 
 ? 
;
_space_group_IT_number 4
_symmetry_cell_setting monoclinic
_symmetry_space_group_name_Hall 'P 2yb'
_symmetry_space_group_name_H-M 'P 1 21 1'
_atom_sites_solution_hydrogens geom
_atom_sites_solution_primary direct
_atom_sites_solution_secondary difmap
_audit_creation_method SHELXL-97
_cell_angle_alpha 90.00
_cell_angle_beta 91.75(3)
_cell_angle_gamma 90.00
_cell_formula_units_Z 4
_cell_length_a 9.870(2)
_cell_length_b 8.6195(17)
_cell_length_c 18.694(4)
_cell_measurement_reflns_used 23891
_cell_measurement_temperature 173(2)
_cell_measurement_theta_max 27.48
_cell_measurement_theta_min 2.17
_cell_volume 1589.6(6)
_computing_cell_refinement 'Rapid Auto(Rigaku 2001)'
_computing_data_collection 'Rapid Auto(Rigaku 2001)'
_computing_data_reduction 'Rapid Auto(Rigaku 2001)'
_computing_molecular_graphics 'XP in Siemens SHELXTL (Sheldrick, 1994)'
_computing_publication_material 'SHELX97 (Sheldrick, 1997)'
_computing_structure_refinement 'SHELXL-97 (Sheldrick, 1997)'
_computing_structure_solution 'SHELXS-97 (Sheldrick, 1997)'
_diffrn_ambient_temperature 173(2)
_diffrn_measured_fraction_theta_full 0.998
_diffrn_measured_fraction_theta_max 0.998
_diffrn_measurement_device_type 'Rigaku raxis Rapid IP Area Detector'
_diffrn_measurement_method '\w scans at fixed \c = 45\%'
_diffrn_radiation_monochromator graphite
_diffrn_radiation_source 'rotating anode'
_diffrn_radiation_type MoK\a
_diffrn_radiation_wavelength 0.71073
_diffrn_reflns_av_R_equivalents 0.0000
_diffrn_reflns_av_sigmaI/netI 0.1233
_diffrn_reflns_limit_h_max 12
_diffrn_reflns_limit_h_min -12
_diffrn_reflns_limit_k_max 11
_diffrn_reflns_limit_k_min -11
_diffrn_reflns_limit_l_max 24
_diffrn_reflns_limit_l_min -24
_diffrn_reflns_number 7032
_diffrn_reflns_theta_full 27.34
_diffrn_reflns_theta_max 27.34
_diffrn_reflns_theta_min 2.06
_exptl_absorpt_coefficient_mu 2.616
_exptl_absorpt_correction_T_max 0.6503
_exptl_absorpt_correction_T_min 0.5844
_exptl_absorpt_correction_type multi-scan
_exptl_absorpt_process_details 'ABSCOR by T.Higashi    8 March, 1995'
_exptl_crystal_colour orange
_exptl_crystal_density_diffrn 1.681
_exptl_crystal_density_method 'not measured'
_exptl_crystal_description block
_exptl_crystal_F_000 808
_exptl_crystal_size_max 0.23
_exptl_crystal_size_mid 0.21
_exptl_crystal_size_min 0.18
_refine_diff_density_max 0.615
_refine_diff_density_min -0.330
_refine_diff_density_rms 0.074
_refine_ls_abs_structure_details 'Flack H D (1983), Acta Cryst. A39, 876-881'
_refine_ls_abs_structure_Flack 0.028(11)
_refine_ls_extinction_method none
_refine_ls_goodness_of_fit_ref 0.608
_refine_ls_hydrogen_treatment constr
_refine_ls_matrix_type full
_refine_ls_number_parameters 451
_refine_ls_number_reflns 7032
_refine_ls_number_restraints 1
_refine_ls_restrained_S_all 0.608
_refine_ls_R_factor_all 0.0705
_refine_ls_R_factor_gt 0.0411
_refine_ls_shift/su_max 0.000
_refine_ls_shift/su_mean 0.000
_refine_ls_structure_factor_coef Fsqd
_refine_ls_weighting_details 'calc w=1/[\s^2^(Fo^2^)+(0.1000P)^2^+0.0000P] where P=(Fo^2^+2Fc^2^)/3'
_refine_ls_weighting_scheme calc
_refine_ls_wR_factor_gt 0.1024
_refine_ls_wR_factor_ref 0.1172
_reflns_number_gt 4704
_reflns_number_total 7032
_reflns_threshold_expression >2sigma(I)
_cod_data_source_file ol800945e-file002.cif
_cod_data_source_block 8f
_cod_original_cell_volume 1589.6(5)
_cod_original_sg_symbol_H-M P2(1)
_cod_database_code 1504729

loop_
_symmetry_equiv_pos_as_xyz
'x, y, z'
'-x, y+1/2, -z'

loop_
_atom_site_label
_atom_site_type_symbol
_atom_site_fract_x
_atom_site_fract_y
_atom_site_fract_z
_atom_site_U_iso_or_equiv
_atom_site_adp_type
_atom_site_occupancy
_atom_site_symmetry_multiplicity
_atom_site_calc_flag
_atom_site_refinement_flags
Br1 Br 1.19390(6) 1.32983(7) 1.52969(3) 0.04279(17) Uani 1 1 d .
Br2 Br 0.71918(6) 0.77183(7) 0.97136(3) 0.03983(16) Uani 1 1 d .
O1 O 0.7629(4) 0.6585(5) 1.2248(2) 0.0351(10) Uani 1 1 d .
O2 O 0.7084(4) 0.9300(4) 1.28204(18) 0.0326(9) Uani 1 1 d .
H2B H 0.6724 0.8420 1.2848 0.049 Uiso 1 1 calc R
O3 O 1.0697(4) 1.1381(5) 1.1548(2) 0.0386(9) Uani 1 1 d .
O4 O 0.6990(4) 1.2671(6) 1.1272(2) 0.0457(10) Uani 1 1 d .
O5 O 0.5189(4) 1.2289(5) 1.1886(2) 0.0427(10) Uani 1 1 d .
O6 O 0.2560(4) 0.1656(4) 1.2933(2) 0.0327(9) Uani 1 1 d .
O7 O 0.1950(4) 0.4026(4) 1.20747(17) 0.0289(8) Uani 1 1 d .
H7A H 0.1760 0.3080 1.2034 0.043 Uiso 1 1 calc R
O8 O 0.5355(4) 0.6902(5) 1.32514(19) 0.0339(9) Uani 1 1 d .
O9 O 0.2306(4) 0.8151(6) 1.37873(17) 0.0482(11) Uani 1 1 d .
O10 O 0.0779(4) 0.7687(6) 1.29743(19) 0.0419(9) Uani 1 1 d .
N1 N 0.6397(5) 1.2522(5) 1.1836(2) 0.0320(10) Uani 1 1 d .
N2 N 0.1919(5) 0.8069(5) 1.3162(2) 0.0325(11) Uani 1 1 d .
C1 C 0.9470(6) 0.6109(7) 1.1117(3) 0.0336(13) Uani 1 1 d .
H1A H 0.8931 0.5240 1.1237 0.040 Uiso 1 1 calc R
C2 C 1.0442(7) 0.5965(8) 1.0610(3) 0.0431(15) Uani 1 1 d .
H2A H 1.0577 0.4996 1.0381 0.052 Uiso 1 1 calc R
C3 C 1.1231(6) 0.7245(8) 1.0434(3) 0.0419(16) Uani 1 1 d .
H3A H 1.1893 0.7146 1.0078 0.050 Uiso 1 1 calc R
C4 C 1.1062(6) 0.8641(7) 1.0767(3) 0.0360(14) Uani 1 1 d .
H4A H 1.1616 0.9499 1.0650 0.043 Uiso 1 1 calc R
C5 C 1.0061(5) 0.8806(6) 1.1286(2) 0.0276(12) Uani 1 1 d .
C6 C 0.9921(6) 1.0319(6) 1.1653(2) 0.0286(12) Uani 1 1 d .
C7 C 0.8806(5) 1.0511(6) 1.2160(2) 0.0243(10) Uani 1 1 d .
C8 C 0.8062(6) 0.9261(6) 1.2334(3) 0.0264(12) Uani 1 1 d .
C9 C 0.8262(5) 0.7667(7) 1.2016(3) 0.0284(10) Uani 1 1 d .
C10 C 0.9276(5) 0.7519(6) 1.1453(2) 0.0256(10) Uani 1 1 d .
C11 C 0.8656(5) 1.2138(6) 1.2461(2) 0.0243(10) Uani 1 1 d .
H11A H 0.9070 1.2863 1.2111 0.029 Uiso 1 1 calc R
C12 C 0.7198(5) 1.2644(7) 1.2535(3) 0.0300(10) Uani 1 1 d .
H12A H 0.6766 1.1988 1.2899 0.036 Uiso 1 1 calc R
H12B H 0.7179 1.3731 1.2705 0.036 Uiso 1 1 calc R
C13 C 0.9413(5) 1.2397(6) 1.3189(2) 0.0246(11) Uani 1 1 d .
C14 C 0.9741(5) 1.1192(6) 1.3646(2) 0.0241(11) Uani 1 1 d .
H14A H 0.9458 1.0166 1.3529 0.029 Uiso 1 1 calc R
C15 C 1.0483(6) 1.1469(7) 1.4278(3) 0.0312(12) Uani 1 1 d .
H15A H 1.0714 1.0636 1.4591 0.037 Uiso 1 1 calc R
C16 C 1.0884(5) 1.2962(6) 1.4447(2) 0.0234(11) Uani 1 1 d .
C17 C 1.0527(6) 1.4180(6) 1.4013(3) 0.0305(12) Uani 1 1 d .
H17A H 1.0778 1.5208 1.4143 0.037 Uiso 1 1 calc R
C18 C 0.9788(6) 1.3898(6) 1.3373(3) 0.0273(11) Uani 1 1 d .
H18A H 0.9545 1.4736 1.3065 0.033 Uiso 1 1 calc R
C19 C 0.4609(6) 0.1707(7) 1.4040(3) 0.0396(14) Uani 1 1 d .
H19A H 0.4093 0.0778 1.4009 0.048 Uiso 1 1 calc R
C20 C 0.5702(7) 0.1825(8) 1.4526(3) 0.0450(16) Uani 1 1 d .
H20A H 0.5947 0.0963 1.4819 0.054 Uiso 1 1 calc R
C21 C 0.6427(6) 0.3181(9) 1.4583(3) 0.0463(16) Uani 1 1 d .
H21A H 0.7166 0.3250 1.4919 0.056 Uiso 1 1 calc R
C22 C 0.6095(6) 0.4447(8) 1.4160(3) 0.0396(14) Uani 1 1 d .
H22A H 0.6612 0.5374 1.4201 0.047 Uiso 1 1 calc R
C23 C 0.4999(5) 0.4359(6) 1.3671(2) 0.0235(11) Uani 1 1 d .
C24 C 0.4676(5) 0.5721(6) 1.3206(2) 0.0249(11) Uani 1 1 d .
C25 C 0.3565(5) 0.5584(6) 1.2669(2) 0.0233(10) Uani 1 1 d .
C26 C 0.2892(5) 0.4212(6) 1.2588(2) 0.0229(11) Uani 1 1 d .
C27 C 0.3198(5) 0.2850(6) 1.3049(2) 0.0250(10) Uani 1 1 d .
C28 C 0.4278(5) 0.2974(6) 1.3598(3) 0.0283(12) Uani 1 1 d .
C29 C 0.3199(6) 0.6947(6) 1.2183(3) 0.0282(11) Uani 1 1 d .
H29A H 0.2332 0.6661 1.1925 0.034 Uiso 1 1 calc R
C30 C 0.2912(6) 0.8439(6) 1.2596(3) 0.0307(11) Uani 1 1 d .
H30A H 0.3763 0.8846 1.2819 0.037 Uiso 1 1 calc R
H30B H 0.2532 0.9238 1.2267 0.037 Uiso 1 1 calc R
C31 C 0.4248(5) 0.7202(6) 1.1605(2) 0.0243(11) Uani 1 1 d .
C32 C 0.4691(5) 0.5921(5) 1.1236(2) 0.0245(11) Uani 1 1 d .
H32A H 0.4382 0.4918 1.1365 0.029 Uiso 1 1 calc R
C33 C 0.5580(6) 0.6074(7) 1.0681(3) 0.0307(12) Uani 1 1 d .
H33A H 0.5879 0.5184 1.0431 0.037 Uiso 1 1 calc R
C34 C 0.6024(5) 0.7526(7) 1.0496(2) 0.0295(11) Uani 1 1 d .
C35 C 0.5610(6) 0.8826(7) 1.0857(3) 0.0331(13) Uani 1 1 d .
H35A H 0.5936 0.9821 1.0728 0.040 Uiso 1 1 calc R
C36 C 0.4704(5) 0.8673(5) 1.1416(3) 0.0270(12) Uani 1 1 d .
H36A H 0.4404 0.9565 1.1664 0.032 Uiso 1 1 calc R

loop_
_atom_site_aniso_label
_atom_site_aniso_U_11
_atom_site_aniso_U_22
_atom_site_aniso_U_33
_atom_site_aniso_U_23
_atom_site_aniso_U_13
_atom_site_aniso_U_12
Br1 0.0485(4) 0.0437(4) 0.0354(3) -0.0131(2) -0.0121(2) 0.0063(3)
Br2 0.0354(3) 0.0493(4) 0.0350(3) 0.0128(2) 0.0050(2) -0.0019(3)
O1 0.035(2) 0.020(2) 0.050(2) -0.0057(17) -0.0047(19) -0.0047(18)
O2 0.036(2) 0.021(2) 0.041(2) -0.0041(15) 0.0055(17) -0.0037(16)
O3 0.039(2) 0.033(2) 0.044(2) -0.0056(17) 0.0069(18) -0.0125(19)
O4 0.051(2) 0.049(3) 0.0372(19) 0.002(2) 0.0009(18) 0.010(2)
O5 0.034(2) 0.035(3) 0.059(2) -0.0052(19) -0.0053(19) 0.0014(18)
O6 0.035(2) 0.018(2) 0.046(2) 0.0035(16) 0.0124(18) 0.0017(17)
O7 0.034(2) 0.0171(18) 0.0348(18) -0.0027(14) -0.0038(16) -0.0016(16)
O8 0.032(2) 0.033(2) 0.0370(19) 0.0030(16) 0.0000(17) -0.0031(18)
O9 0.057(3) 0.062(3) 0.0248(17) -0.0011(19) -0.0070(17) 0.002(2)
O10 0.041(2) 0.046(2) 0.0386(19) -0.002(2) -0.0018(17) 0.008(2)
N1 0.044(3) 0.015(2) 0.037(2) -0.0066(18) -0.0102(19) 0.014(2)
N2 0.042(3) 0.023(3) 0.032(2) -0.0030(18) -0.0033(19) 0.014(2)
C1 0.037(3) 0.026(3) 0.038(3) -0.002(2) -0.005(3) 0.008(3)
C2 0.045(4) 0.040(4) 0.044(3) -0.016(3) -0.012(3) 0.012(3)
C3 0.036(3) 0.059(4) 0.030(2) -0.013(3) -0.008(2) 0.016(3)
C4 0.036(3) 0.039(4) 0.032(3) 0.000(2) -0.003(2) 0.010(3)
C5 0.032(3) 0.027(3) 0.023(2) -0.0058(19) -0.017(2) 0.009(2)
C6 0.032(3) 0.030(3) 0.024(2) 0.001(2) -0.011(2) 0.000(2)
C7 0.029(3) 0.017(2) 0.027(2) -0.0031(18) -0.007(2) 0.000(2)
C8 0.028(3) 0.018(3) 0.032(2) 0.001(2) -0.008(2) 0.006(2)
C9 0.028(3) 0.020(2) 0.037(2) -0.005(2) -0.012(2) 0.004(3)
C10 0.024(2) 0.018(3) 0.034(2) -0.001(2) -0.0077(19) 0.003(2)
C11 0.028(3) 0.019(2) 0.026(2) -0.0067(19) 0.001(2) 0.005(2)
C12 0.032(3) 0.023(3) 0.035(2) -0.012(2) 0.005(2) 0.005(3)
C13 0.026(3) 0.020(3) 0.028(2) -0.0080(18) 0.0032(19) 0.002(2)
C14 0.033(3) 0.012(2) 0.028(2) -0.0001(18) 0.006(2) -0.001(2)
C15 0.029(3) 0.031(3) 0.034(3) 0.007(2) 0.002(2) 0.002(2)
C16 0.022(2) 0.025(3) 0.0234(19) -0.0071(18) 0.0022(17) 0.007(2)
C17 0.037(3) 0.019(3) 0.036(3) -0.011(2) 0.005(2) -0.003(2)
C18 0.032(3) 0.017(3) 0.033(3) -0.002(2) 0.001(2) 0.007(2)
C19 0.039(4) 0.036(3) 0.043(3) 0.009(3) 0.005(3) 0.006(3)
C20 0.051(4) 0.049(4) 0.034(3) 0.012(3) 0.003(3) 0.017(3)
C21 0.041(3) 0.070(5) 0.028(2) 0.001(3) -0.014(2) 0.010(4)
C22 0.038(3) 0.044(4) 0.036(3) -0.003(3) 0.002(3) 0.006(3)
C23 0.029(3) 0.023(3) 0.0178(19) -0.0050(18) 0.0024(19) 0.006(2)
C24 0.021(3) 0.027(3) 0.027(2) 0.0024(19) 0.006(2) 0.002(2)
C25 0.025(3) 0.022(3) 0.023(2) -0.0012(18) 0.0029(19) 0.006(2)
C26 0.023(3) 0.022(3) 0.025(2) 0.0006(19) 0.009(2) -0.001(2)
C27 0.028(2) 0.020(3) 0.028(2) 0.0028(19) 0.0091(18) 0.007(2)
C28 0.028(3) 0.021(3) 0.037(2) 0.000(2) 0.005(2) 0.008(2)
C29 0.036(3) 0.018(3) 0.031(2) 0.003(2) -0.002(2) 0.004(2)
C30 0.040(3) 0.018(3) 0.034(2) -0.007(2) -0.005(2) -0.001(3)
C31 0.026(3) 0.023(3) 0.023(2) -0.0016(18) -0.0098(19) -0.002(2)
C32 0.035(3) 0.008(2) 0.031(2) 0.0039(18) -0.002(2) 0.001(2)
C33 0.035(3) 0.029(3) 0.028(2) -0.001(2) -0.002(2) -0.002(2)
C34 0.026(3) 0.034(3) 0.028(2) 0.005(2) -0.0024(19) -0.010(3)
C35 0.037(3) 0.026(3) 0.036(3) 0.008(2) -0.010(2) -0.014(2)
C36 0.033(3) 0.009(3) 0.039(3) 0.0005(19) 0.001(2) 0.000(2)

loop_
_atom_type_symbol
_atom_type_description
_atom_type_scat_dispersion_real
_atom_type_scat_dispersion_imag
_atom_type_scat_source
C C 0.0033 0.0016 'International Tables Vol C Tables 4.2.6.8 and 6.1.1.4'
H H 0.0000 0.0000 'International Tables Vol C Tables 4.2.6.8 and 6.1.1.4'
N N 0.0061 0.0033 'International Tables Vol C Tables 4.2.6.8 and 6.1.1.4'
O O 0.0106 0.0060 'International Tables Vol C Tables 4.2.6.8 and 6.1.1.4'
Br Br -0.2901 2.4595 'International Tables Vol C Tables 4.2.6.8 and 6.1.1.4'

loop_
_geom_angle_atom_site_label_1
_geom_angle_atom_site_label_2
_geom_angle_atom_site_label_3
_geom_angle
C8 O2 H2B 109.5
C26 O7 H7A 109.5
O5 N1 O4 125.2(4)
O5 N1 C12 115.8(4)
O4 N1 C12 119.1(4)
O10 N2 O9 123.6(5)
O10 N2 C30 118.3(4)
O9 N2 C30 118.1(5)
C2 C1 C10 120.1(6)
C2 C1 H1A 119.9
C10 C1 H1A 119.9
C1 C2 C3 119.8(6)
C1 C2 H2A 120.1
C3 C2 H2A 120.1
C4 C3 C2 120.7(6)
C4 C3 H3A 119.6
C2 C3 H3A 119.6
C3 C4 C5 120.0(6)
C3 C4 H4A 120.0
C5 C4 H4A 120.0
C10 C5 C4 118.6(5)
C10 C5 C6 122.4(5)
C4 C5 C6 118.9(5)
O3 C6 C5 121.3(5)
O3 C6 C7 120.3(5)
C5 C6 C7 118.4(5)
C8 C7 C6 119.0(5)
C8 C7 C11 126.0(5)
C6 C7 C11 114.9(4)
O2 C8 C7 123.3(5)
O2 C8 C9 113.1(4)
C7 C8 C9 123.6(5)
O1 C9 C10 123.8(5)
O1 C9 C8 119.0(5)
C10 C9 C8 117.2(5)
C1 C10 C5 120.8(5)
C1 C10 C9 120.3(5)
C5 C10 C9 118.9(5)
C12 C11 C7 113.8(4)
C12 C11 C13 108.2(4)
C7 C11 C13 114.1(4)
C12 C11 H11A 106.8
C7 C11 H11A 106.8
C13 C11 H11A 106.8
N1 C12 C11 112.0(4)
N1 C12 H12A 109.2
C11 C12 H12A 109.2
N1 C12 H12B 109.2
C11 C12 H12B 109.2
H12A C12 H12B 107.9
C14 C13 C18 119.6(4)
C14 C13 C11 122.3(4)
C18 C13 C11 118.1(4)
C13 C14 C15 120.3(5)
C13 C14 H14A 119.9
C15 C14 H14A 119.9
C16 C15 C14 119.7(5)
C16 C15 H15A 120.2
C14 C15 H15A 120.2
C17 C16 C15 120.9(4)
C17 C16 Br1 120.4(4)
C15 C16 Br1 118.8(4)
C16 C17 C18 119.4(5)
C16 C17 H17A 120.3
C18 C17 H17A 120.3
C13 C18 C17 120.1(5)
C13 C18 H18A 120.0
C17 C18 H18A 120.0
C20 C19 C28 119.4(6)
C20 C19 H19A 120.3
C28 C19 H19A 120.3
C21 C20 C19 120.3(6)
C21 C20 H20A 119.9
C19 C20 H20A 119.9
C20 C21 C22 120.9(5)
C20 C21 H21A 119.5
C22 C21 H21A 119.5
C21 C22 C23 119.8(6)
C21 C22 H22A 120.1
C23 C22 H22A 120.1
C28 C23 C22 119.6(5)
C28 C23 C24 121.2(4)
C22 C23 C24 119.2(5)
O8 C24 C25 120.7(4)
O8 C24 C23 120.6(5)
C25 C24 C23 118.6(5)
C26 C25 C24 119.8(4)
C26 C25 C29 119.9(4)
C24 C25 C29 120.3(5)
O7 C26 C25 120.9(4)
O7 C26 C27 116.8(4)
C25 C26 C27 122.2(4)
O6 C27 C28 123.2(5)
O6 C27 C26 117.9(4)
C28 C27 C26 118.8(5)
C23 C28 C19 119.9(5)
C23 C28 C27 119.4(4)
C19 C28 C27 120.7(5)
C25 C29 C30 113.1(4)
C25 C29 C31 112.2(4)
C30 C29 C31 111.9(4)
C25 C29 H29A 106.4
C30 C29 H29A 106.4
C31 C29 H29A 106.4
N2 C30 C29 108.2(4)
N2 C30 H30A 110.1
C29 C30 H30A 110.1
N2 C30 H30B 110.1
C29 C30 H30B 110.1
H30A C30 H30B 108.4
C32 C31 C36 119.4(4)
C32 C31 C29 117.9(4)
C36 C31 C29 122.6(4)
C31 C32 C33 121.1(5)
C31 C32 H32A 119.5
C33 C32 H32A 119.5
C34 C33 C32 119.3(5)
C34 C33 H33A 120.4
C32 C33 H33A 120.4
C33 C34 C35 121.1(5)
C33 C34 Br2 118.6(4)
C35 C34 Br2 120.3(4)
C34 C35 C36 119.7(5)
C34 C35 H35A 120.2
C36 C35 H35A 120.2
C31 C36 C35 119.5(5)
C31 C36 H36A 120.2
C35 C36 H36A 120.2

loop_
_geom_bond_atom_site_label_1
_geom_bond_atom_site_label_2
_geom_bond_distance
Br1 C16 1.895(4)
Br2 C34 1.898(5)
O1 C9 1.210(7)
O2 C8 1.347(6)
O2 H2B 0.8400
O3 C6 1.213(7)
O4 N1 1.229(5)
O5 N1 1.215(6)
O6 C27 1.223(6)
O7 C26 1.326(6)
O7 H7A 0.8400
O8 C24 1.220(6)
O9 N2 1.221(5)
O10 N2 1.213(6)
N1 C12 1.510(6)
N2 C30 1.498(7)
C1 C2 1.375(8)
C1 C10 1.383(7)
C1 H1A 0.9500
C2 C3 1.396(9)
C2 H2A 0.9500
C3 C4 1.367(8)
C3 H3A 0.9500
C4 C5 1.412(7)
C4 H4A 0.9500
C5 C10 1.394(8)
C5 C6 1.483(7)
C6 C7 1.483(7)
C7 C8 1.348(8)
C7 C11 1.520(7)
C8 C9 1.513(7)
C9 C10 1.480(7)
C11 C12 1.514(7)
C11 C13 1.549(6)
C11 H11A 1.0000
C12 H12A 0.9900
C12 H12B 0.9900
C13 C14 1.377(7)
C13 C18 1.385(7)
C14 C15 1.392(7)
C14 H14A 0.9500
C15 C16 1.380(7)
C15 H15A 0.9500
C16 C17 1.367(7)
C17 C18 1.403(7)
C17 H17A 0.9500
C18 H18A 0.9500
C19 C20 1.391(9)
C19 C28 1.402(7)
C19 H19A 0.9500
C20 C21 1.373(10)
C20 H20A 0.9500
C21 C22 1.381(9)
C21 H21A 0.9500
C22 C23 1.396(7)
C22 H22A 0.9500
C23 C28 1.395(7)
C23 C24 1.489(7)
C24 C25 1.469(7)
C25 C26 1.362(7)
C25 C29 1.521(7)
C26 C27 1.482(7)
C27 C28 1.460(7)
C29 C30 1.531(7)
C29 C31 1.535(7)
C29 H29A 1.0000
C30 H30A 0.9900
C30 H30B 0.9900
C31 C32 1.380(7)
C31 C36 1.395(7)
C32 C33 1.385(7)
C32 H32A 0.9500
C33 C34 1.374(8)
C33 H33A 0.9500
C34 C35 1.376(8)
C35 C36 1.401(8)
C35 H35A 0.9500
C36 H36A 0.9500

loop_
_geom_hbond_atom_site_label_D
_geom_hbond_atom_site_label_H
_geom_hbond_atom_site_label_A
_geom_hbond_distance_DH
_geom_hbond_distance_HA
_geom_hbond_distance_DA
_geom_hbond_angle_DHA
_geom_hbond_site_symmetry_A
O2 H2B O8 0.84 2.04 2.814(6) 152.6 .
O2 H2B O1 0.84 2.15 2.635(5) 116.7 .
O7 H7A O3 0.84 2.00 2.761(5) 149.7 1_445
O7 H7A O6 0.84 2.21 2.655(5) 113.4 .

loop_
_geom_torsion_atom_site_label_1
_geom_torsion_atom_site_label_2
_geom_torsion_atom_site_label_3
_geom_torsion_atom_site_label_4
_geom_torsion
C10 C1 C2 C3 -0.2(8)
C1 C2 C3 C4 0.9(9)
C2 C3 C4 C5 -1.3(8)
C3 C4 C5 C10 0.9(7)
C3 C4 C5 C6 178.4(5)
C10 C5 C6 O3 173.1(5)
C4 C5 C6 O3 -4.4(7)
C10 C5 C6 C7 -6.7(7)
C4 C5 C6 C7 175.8(4)
O3 C6 C7 C8 -172.0(5)
C5 C6 C7 C8 7.8(7)
O3 C6 C7 C11 5.6(7)
C5 C6 C7 C11 -174.7(4)
C6 C7 C8 O2 175.9(4)
C11 C7 C8 O2 -1.4(8)
C6 C7 C8 C9 -2.6(7)
C11 C7 C8 C9 -179.9(4)
O2 C8 C9 O1 -5.0(6)
C7 C8 C9 O1 173.7(5)
O2 C8 C9 C10 177.5(4)
C7 C8 C9 C10 -3.8(7)
C2 C1 C10 C5 -0.2(8)
C2 C1 C10 C9 -178.0(5)
C4 C5 C10 C1 -0.1(7)
C6 C5 C10 C1 -177.6(4)
C4 C5 C10 C9 177.7(4)
C6 C5 C10 C9 0.2(7)
O1 C9 C10 C1 5.4(7)
C8 C9 C10 C1 -177.2(4)
O1 C9 C10 C5 -172.5(5)
C8 C9 C10 C5 4.9(6)
C8 C7 C11 C12 -41.4(7)
C6 C7 C11 C12 141.2(4)
C8 C7 C11 C13 83.4(6)
C6 C7 C11 C13 -94.0(5)
O5 N1 C12 C11 151.5(5)
O4 N1 C12 C11 -29.0(7)
C7 C11 C12 N1 -55.5(6)
C13 C11 C12 N1 176.6(4)
C12 C11 C13 C14 104.4(5)
C7 C11 C13 C14 -23.4(7)
C12 C11 C13 C18 -76.8(6)
C7 C11 C13 C18 155.5(5)
C18 C13 C14 C15 -2.1(8)
C11 C13 C14 C15 176.7(5)
C13 C14 C15 C16 0.4(8)
C14 C15 C16 C17 1.9(8)
C14 C15 C16 Br1 -178.2(4)
C15 C16 C17 C18 -2.4(8)
Br1 C16 C17 C18 177.6(4)
C14 C13 C18 C17 1.6(8)
C11 C13 C18 C17 -177.3(5)
C16 C17 C18 C13 0.7(8)
C28 C19 C20 C21 1.6(9)
C19 C20 C21 C22 -0.4(9)
C20 C21 C22 C23 0.8(9)
C21 C22 C23 C28 -2.3(8)
C21 C22 C23 C24 -178.5(5)
C28 C23 C24 O8 -176.4(4)
C22 C23 C24 O8 -0.2(7)
C28 C23 C24 C25 0.6(7)
C22 C23 C24 C25 176.8(4)
O8 C24 C25 C26 174.6(5)
C23 C24 C25 C26 -2.5(7)
O8 C24 C25 C29 -3.0(7)
C23 C24 C25 C29 179.9(4)
C24 C25 C26 O7 -175.3(4)
C29 C25 C26 O7 2.3(7)
C24 C25 C26 C27 2.8(7)
C29 C25 C26 C27 -179.5(4)
O7 C26 C27 O6 -0.7(6)
C25 C26 C27 O6 -178.9(4)
O7 C26 C27 C28 176.8(4)
C25 C26 C27 C28 -1.4(7)
C22 C23 C28 C19 3.5(7)
C24 C23 C28 C19 179.6(5)
C22 C23 C28 C27 -175.4(4)
C24 C23 C28 C27 0.8(7)
C20 C19 C28 C23 -3.1(8)
C20 C19 C28 C27 175.7(5)
O6 C27 C28 C23 176.9(4)
C26 C27 C28 C23 -0.5(6)
O6 C27 C28 C19 -2.0(7)
C26 C27 C28 C19 -179.3(4)
C26 C25 C29 C30 128.2(5)
C24 C25 C29 C30 -54.2(6)
C26 C25 C29 C31 -104.1(5)
C24 C25 C29 C31 73.6(5)
O10 N2 C30 C29 -66.1(6)
O9 N2 C30 C29 113.0(5)
C25 C29 C30 N2 -50.3(6)
C31 C29 C30 N2 -178.1(4)
C25 C29 C31 C32 45.9(6)
C30 C29 C31 C32 174.3(4)
C25 C29 C31 C36 -137.7(5)
C30 C29 C31 C36 -9.4(7)
C36 C31 C32 C33 -0.1(7)
C29 C31 C32 C33 176.4(5)
C31 C32 C33 C34 0.0(8)
C32 C33 C34 C35 0.5(8)
C32 C33 C34 Br2 -177.9(4)
C33 C34 C35 C36 -0.9(8)
Br2 C34 C35 C36 177.5(4)
C32 C31 C36 C35 -0.3(8)
C29 C31 C36 C35 -176.6(5)
C34 C35 C36 C31 0.8(8)

loop_
_cod_related_entry_id
_cod_related_entry_code
_cod_related_entry_database
1 29370450 ChemSpider
